data_2001142
loop_
_publ_author_name
'Viossat, B.'
'Dung, Nguyen-Huy'
'Daran, J. C.'
'Lancelot, J. C.'

_publ_section_title
;
 Complexe entre un carboxylate de rhodium(II) et un d\'eriv\'e de la
 pyrazine: synth\`ese et structure de
 t\'etrakis(\m-ac\'etato)bis[2-(1-pyrrolyle)pyrazine]dirhodium(II)
;
_journal_issue 12
_journal_name_full 'Acta Crystallographica Section C'
_journal_page_first 2084
_journal_page_last 2086
_journal_paper_doi 10.1107/S0108270193005049
_journal_volume 49
_journal_year 1993
_chemical_formula_sum 'C24 H26 N6 O8 Rh2'
_chemical_formula_weight 732.32
_space_group_IT_number 2
_space_group_name_Hall '-P 1'
_space_group_name_H-M_alt 'P -1'
_symmetry_cell_setting triclinic
_symmetry_space_group_name_Hall '-P 1'
_symmetry_space_group_name_H-M 'P -1'
_atom_type_scat_source IntTabIV
_cell_angle_alpha 86.84(3)
_cell_angle_beta 74.62(3)
_cell_angle_gamma 85.38(5)
_cell_formula_units_Z 1
_cell_length_a 7.576(3)
_cell_length_b 8.212(2)
_cell_length_c 11.242(5)
_cell_measurement_reflns_used 25
_cell_measurement_temperature 298
_cell_measurement_theta_max 16
_cell_measurement_theta_min 15
_cell_volume 671.8(4)
_diffrn_measurement_device 'Enraf-Nonius CAD-4'
_diffrn_measurement_method \q/2\q
_diffrn_radiation_type MoK\a
_diffrn_radiation_wavelength 0.71069
_diffrn_reflns_av_R_equivalents 0,01
_diffrn_reflns_limit_h_max 8
_diffrn_reflns_limit_h_min -8
_diffrn_reflns_limit_k_max 9
_diffrn_reflns_limit_k_min -9
_diffrn_reflns_limit_l_max 13
_diffrn_reflns_limit_l_min 0
_diffrn_reflns_number 2342
_diffrn_reflns_theta_max 25
_diffrn_standards_decay_% <1
_diffrn_standards_interval_count 100
_diffrn_standards_number 2
_exptl_absorpt_coefficient_mu 1.27
_exptl_absorpt_correction_type Aucune
_exptl_crystal_colour Brun-rouge
_exptl_crystal_density_diffrn 1.81
_exptl_crystal_density_meas 1.79(3)
_exptl_crystal_description Parall\'el\'epip\`ede
_exptl_crystal_size_max 0.32
_exptl_crystal_size_mid 0.27
_exptl_crystal_size_min 0.16
_refine_diff_density_max 0.40
_refine_diff_density_min -0.30
_refine_ls_extinction_method Aucune
_refine_ls_goodness_of_fit_obs 2.1
_refine_ls_hydrogen_treatment 'Affinement (x, y, z) des atomes H'
_refine_ls_number_parameters 222
_refine_ls_number_reflns 2174
_refine_ls_R_factor_obs 0,022
_refine_ls_shift/esd_max 0.2
_refine_ls_structure_factor_coef F
_refine_ls_weighting_details w=1/\s^2^(F)
_refine_ls_weighting_scheme calc
_refine_ls_wR_factor_obs 0,025
_reflns_number_observed 2174
_reflns_number_total 2342
_reflns_observed_criterion I>3\s(I)
_cod_data_source_file du1036.cif
_cod_data_source_block du1036_structure_1_of_1
_cod_depositor_comments
;
The following automatic conversions were performed:

'_refine_ls_weighting_scheme' value 'w=1/\s^2^(F)' was changed to
'calc'. New tag '_refine_ls_weighting_details' was created. The value
of the new tag was set to 'w=1/\s^2^(F)'.

Automatic conversion script
Id: cif_fix_values 3143 2015-03-26 13:38:13Z robertas 
;
_cod_database_code 2001142

loop_
_space_group_symop_id
_space_group_symop_operation_xyz
1 x,y,z
2 -x,-y,-z

loop_
_atom_site_label
_atom_site_fract_x
_atom_site_fract_y
_atom_site_fract_z
_atom_site_U_iso_or_equiv
Rh .07957(3) -.06788(3) .06912(2) .0222
O(1) -.0822(3) -.2589(3) .0817(2) .0346
O(2) .2299(3) .1305(3) .0484(2) .0337
O(3) -.1105(3) .0428(3) .2101(2) .0332
O(4) .2590(3) -.1713(3) -.0802(2) .0342
N(5) .2268(4) -.1928(3) .1991(3) .0309
N(8) .3915(5) -.3481(4) .3716(3) .0430
N(11) .2069(4) -.5665(3) .3913(2) .0321
C(1) -.1989(4) -.2501(4) .0196(3) .0300
C(2) -.3097(7) -.3949(5) .0271(5) .0455
C(3) .2351(5) -.1404(4) -.1855(3) .0311
C(4) .3643(7) -.2252(6) -.2922(4) .0476
C(6) .3607(6) -.1259(5) .2323(4) .0420
C(7) .4387(7) -.2034(5) .3180(5) .0487
C(9) .2600(4) -.4135(4) .3370(3) .0294
C(10) .1765(4) -.3368(4) .2519(3) .0291
C(12) .2438(5) -.6352(5) .4971(3) .0365
C(13) .1715(5) -.7825(5) .5193(4) .0408
C(14) .0881(6) -.8072(5) .4241(4) .0477
C(15) .1114(6) -.6739(5) .3468(4) .0445
H(6) .395(6) -.020(6) .193(4) ?
H(7) .525(6) -.155(5) .348(4) ?
H(10) .081(6) -.383(5) .226(4) ?
H(12) .296(6) -.589(6) .544(4) ?
H(13) .181(6) -.854(6) .584(4) ?
H(14) .029(6) -.903(6) .407(4) ?
H(15) .076(6) -.652(5) .270(4) ?
H(21) -.398(7) -.375(6) -.012(4) ?
H(22) -.361(6) -.425(6) .109(5) ?
H(23) -.239(7) -.481(6) .002(4) ?
H(41) .464(7) -.238(6) -.280(5) ?
H(42) .351(6) -.185(6) -.365(5) ?
H(43) .339(6) -.331(6) -.287(4) ?

loop_
_geom_angle_atom_site_label_1
_geom_angle_atom_site_label_2
_geom_angle_atom_site_label_3
_geom_angle
_geom_angle_publ_flag
O(1) Rh Rh* 88.19(7) yes
O(2) Rh O(1) 175.82(9) yes
O(3) Rh O(1) 90.60(10) yes
O(4) Rh Rh* 87.95(7) yes
O(4) Rh O(2) 91.04(9) yes
N(5) Rh Rh* 179.5(5) yes
N(5) Rh O(2) 92.20(10) yes
N(5) Rh O(4) 92.50(10) yes
O(2) Rh Rh* 87.63(7) yes
O(3) Rh Rh* 87.94(7) yes
O(3) Rh O(2) 89.10(9) yes
O(4) Rh O(1) 88.90(10) yes
O(4) Rh O(3) 175.90(10) yes
N(5) Rh O(1) 92.00(10) yes
N(5) Rh O(3) 91.60(10) yes
C(1) O(1) Rh 118.6(2) yes
C(3) O(3) Rh 119.1(2) yes
C(6) N(5) Rh 122.7(2) yes
C(10) N(5) C(6) 117.2(3) yes
C(12) N(11) C(9) 125.7(3) yes
C(15) N(11) C(12) 108.3(3) yes
C(2) C(1) O(1) 117.1(3) yes
O(4) C(3) O(3) 125.6(3) yes
C(4) C(3) O(4) 117.8(3) yes
C(6) C(7) N(8) 123.6(5) yes
C(10) C(9) N(8) 122.3(3) yes
C(9) C(10) N(5) 121.2(3) yes
C(14) C(13) C(12) 107.6(4) yes
C(14) C(15) N(11) 108.1(4) yes
C(1) O(2) Rh 119.9(2) yes
C(3) O(4) Rh 119.3(2) yes
C(10) N(5) Rh 120.0(3) yes
C(9) N(8) C(7) 115.4(4) yes
C(15) N(11) C(9) 125.9(3) yes
O(2) C(1) O(1) 125.7(3) yes
C(2) C(1) O(2) 117.2(4) yes
C(4) C(3) O(3) 116.6(3) yes
C(7) C(6) N(5) 120.3(4) yes
N(11) C(9) N(8) 117.0(3) yes
C(10) C(9) N(11) 120.7(3) yes
C(13) C(12) N(11) 108.3(4) yes
C(15) C(14) C(13) 107.7(4) yes

loop_
_geom_bond_atom_site_label_1
_geom_bond_atom_site_label_2
_geom_bond_distance
_geom_bond_publ_flag
Rh Rh* 2.3870(4) yes
Rh O(2) 2.030(2) yes
Rh O(4) 2.037(2) yes
O(1) C(1) 1.259(4) yes
O(3) C(3)* 1.266(4) yes
N(5) C(6) 1.335(6) yes
N(8) C(7) 1.333(5) yes
N(11) C(9) 1.407(4) yes
N(11) C(15) 1.377(6) yes
C(3) C(4) 1.497(5) yes
C(9) C(10) 1.379(5) yes
C(13) C(14) 1.410(7) yes
Rh O(1) 2.043(3) yes
Rh O(3) 2.037(3) yes
Rh N(5) 2.224(3) yes
O(2) C(1)* 1.257(4) yes
O(4) C(3) 1.254(4) yes
N(5) C(10) 1.331(4) yes
N(8) C(9) 1.322(5) yes
N(11) C(12) 1.374(4) yes
C(1) C(2) 1.496(6) yes
C(6) C(7) 1.362(7) yes
C(12) C(13) 1.351(6) yes
C(14) C(15) 1.353(6) yes
C(2) H(21) 0.89(6) no
C(2) H(23) 0.86(5) no
C(4) H(42) 0.89(6) no
C(6) H(6) 0.98(5) no
C(10) H(10) 0.96(5) no
C(13) H(13) 0.92(5) no
C(15) H(15) 0.97(5) no
C(2) H(22) 0.93(5) no
C(4) H(41) 0.80(6) no
C(4) H(43) 0.90(5) no
C(7) H(7) 0.93(5) no
C(12) H(12) 0.86(5) no
C(14) H(14) 0.99(5) no
